data_7005989
loop_
_publ_author_name
'Croucher, Paul D.'
'Klingele, Marco H.'
'Noble, Andy'
'Brooker, Sally'

_publ_section_title
;
 Tricopper(II) complexes of unsymmetrical macrocycles incorporating
 phenol and pyridine moieties: the development of two stepwise routes.
;
_journal_issue 36
_journal_name_full 'Dalton transactions (Cambridge, England : 2003)'
_journal_page_first 4000
_journal_page_last 4007
_journal_paper_doi 10.1039/b707905b
_journal_year 2007
_chemical_formula_sum 'C28 H35 Cu3 N9 O5 S2'
_chemical_formula_weight 832.39
_chemical_name_systematic
;
?
;
_space_group_IT_number 14
_symmetry_cell_setting monoclinic
_symmetry_space_group_name_Hall '-P 2ybc'
_symmetry_space_group_name_H-M 'P 1 21/c 1'
_atom_sites_solution_hydrogens geom
_atom_sites_solution_primary direct
_atom_sites_solution_secondary difmap
_audit_creation_method SHELXL-97
_cell_angle_alpha 90.00
_cell_angle_beta 99.0210(10)
_cell_angle_gamma 90.00
_cell_formula_units_Z 4
_cell_length_a 12.6504(7)
_cell_length_b 25.8725(14)
_cell_length_c 10.1766(5)
_cell_measurement_temperature 150(2)
_cell_volume 3289.6(3)
_computing_structure_refinement 'SHELXL-97 (Sheldrick, 1997)'
_computing_structure_solution 'SHELXS-97 (Sheldrick, 1990)'
_diffrn_ambient_temperature 150(2)
_diffrn_measured_fraction_theta_full 0.996
_diffrn_measured_fraction_theta_max 0.996
_diffrn_measurement_device_type 'Bruker SMART area detector'
_diffrn_radiation_monochromator graphite
_diffrn_radiation_source 'fine-focus sealed tube'
_diffrn_radiation_type MoK\a
_diffrn_radiation_wavelength 0.71073
_diffrn_reflns_av_R_equivalents 0.0000
_diffrn_reflns_av_sigmaI/netI 0.0393
_diffrn_reflns_limit_h_max 15
_diffrn_reflns_limit_h_min -15
_diffrn_reflns_limit_k_max 31
_diffrn_reflns_limit_k_min 0
_diffrn_reflns_limit_l_max 12
_diffrn_reflns_limit_l_min 0
_diffrn_reflns_number 6008
_diffrn_reflns_theta_full 25.37
_diffrn_reflns_theta_max 25.37
_diffrn_reflns_theta_min 1.57
_exptl_absorpt_coefficient_mu 2.102
_exptl_absorpt_correction_T_max 0.83
_exptl_absorpt_correction_T_min 0.59
_exptl_absorpt_correction_type Semi-empirical(SADABS)
_exptl_crystal_colour green
_exptl_crystal_density_diffrn 1.681
_exptl_crystal_density_method 'not measured'
_exptl_crystal_description prism
_exptl_crystal_F_000 1700
_exptl_crystal_size_max 0.26
_exptl_crystal_size_mid 0.14
_exptl_crystal_size_min 0.12
_refine_diff_density_max 0.831
_refine_diff_density_min -0.518
_refine_diff_density_rms 0.102
_refine_ls_extinction_method none
_refine_ls_goodness_of_fit_ref 1.072
_refine_ls_hydrogen_treatment mixed
_refine_ls_matrix_type full
_refine_ls_number_parameters 427
_refine_ls_number_reflns 6008
_refine_ls_number_restraints 0
_refine_ls_restrained_S_all 1.072
_refine_ls_R_factor_all 0.0551
_refine_ls_R_factor_gt 0.0401
_refine_ls_shift/su_max 0.001
_refine_ls_shift/su_mean 0.000
_refine_ls_structure_factor_coef Fsqd
_refine_ls_weighting_details 'calc w=1/[\s^2^(Fo^2^)+(0.0544P)^2^+5.2317P] where P=(Fo^2^+2Fc^2^)/3'
_refine_ls_weighting_scheme calc
_refine_ls_wR_factor_gt 0.1011
_refine_ls_wR_factor_ref 0.1109
_reflns_number_gt 4874
_reflns_number_total 6008
_reflns_threshold_expression >2sigma(I)
_cod_data_source_file b707905b.txt
_cod_data_source_block paul
_cod_depositor_comments
;
The following automatic conversions were performed:
'_symmetry_cell_setting' value 'Monoclinic' changed to 'monoclinic'
according to '/home/saulius/struct/CIF-dictionaries/cif_core.dic'
dictionary named 'cif_core.dic' version 2.4.1 from 2010-06-29.

Automatic conversion script
Id: cif_fix_enum 1527 2010-12-29 10:47:43Z saulius 
;
_cod_original_sg_symbol_H-M P2(1)/c
_cod_database_code 7005989

loop_
_symmetry_equiv_pos_as_xyz
'x, y, z'
'-x, y+1/2, -z+1/2'
'-x, -y, -z'
'x, -y-1/2, z-1/2'

loop_
_atom_site_label
_atom_site_type_symbol
_atom_site_fract_x
_atom_site_fract_y
_atom_site_fract_z
_atom_site_U_iso_or_equiv
_atom_site_adp_type
_atom_site_occupancy
_atom_site_symmetry_multiplicity
_atom_site_calc_flag
_atom_site_refinement_flags
_atom_site_disorder_assembly
_atom_site_disorder_group
Cu1 Cu 0.28977(4) 0.536740(17) 0.98515(5) 0.02241(13) Uani 1 1 d . . .
Cu2 Cu 0.20950(4) 0.546766(17) 0.65741(5) 0.02264(13) Uani 1 1 d . . .
Cu3 Cu 0.19997(4) 0.641794(17) 0.82451(5) 0.02237(13) Uani 1 1 d . . .
N1 N 0.4218(3) 0.56366(12) 0.9397(3) 0.0223(7) Uani 1 1 d . . .
C2 C 0.4589(3) 0.60861(14) 0.9926(4) 0.0244(8) Uani 1 1 d . . .
C3 C 0.5483(3) 0.63051(16) 0.9541(4) 0.0309(9) Uani 1 1 d . . .
H3 H 0.5750 0.6626 0.9906 0.037 Uiso 1 1 calc R . .
C4 C 0.5987(3) 0.60520(17) 0.8615(5) 0.0345(10) Uani 1 1 d . . .
H4 H 0.6598 0.6201 0.8327 0.041 Uiso 1 1 calc R . .
C5 C 0.5594(3) 0.55766(17) 0.8106(4) 0.0333(10) Uani 1 1 d . . .
H5 H 0.5944 0.5394 0.7489 0.040 Uiso 1 1 calc R . .
C6 C 0.4694(3) 0.53782(15) 0.8510(4) 0.0263(9) Uani 1 1 d . . .
C7 C 0.4138(3) 0.48732(15) 0.8086(4) 0.0280(9) Uani 1 1 d . . .
O1 O 0.4549(2) 0.45825(11) 0.7325(3) 0.0368(7) Uani 1 1 d . . .
N2 N 0.3248(3) 0.48111(12) 0.8607(3) 0.0256(7) Uani 1 1 d . . .
C8 C 0.2637(4) 0.43348(14) 0.8319(4) 0.0296(9) Uani 1 1 d . . .
H8A H 0.2565 0.4161 0.9167 0.036 Uiso 1 1 calc R . .
H8B H 0.3036 0.4100 0.7805 0.036 Uiso 1 1 calc R . .
C9 C 0.1524(3) 0.44300(15) 0.7532(4) 0.0287(9) Uani 1 1 d . . .
H9A H 0.1179 0.4093 0.7283 0.034 Uiso 1 1 calc R . .
H9B H 0.1083 0.4613 0.8107 0.034 Uiso 1 1 calc R . .
N3 N 0.1548(3) 0.47390(12) 0.6309(3) 0.0255(7) Uani 1 1 d . . .
H3A H 0.0815 0.4769 0.5888 0.031 Uiso 1 1 d . . .
C10 C 0.2170(4) 0.44853(15) 0.5355(4) 0.0311(9) Uani 1 1 d . . .
H10A H 0.1756 0.4194 0.4899 0.037 Uiso 1 1 calc R . .
H10B H 0.2854 0.4348 0.5836 0.037 Uiso 1 1 calc R . .
C11 C 0.2387(4) 0.48871(16) 0.4349(4) 0.0336(10) Uani 1 1 d . . .
H11A H 0.2901 0.4751 0.3795 0.040 Uiso 1 1 calc R . .
H11B H 0.1714 0.4978 0.3757 0.040 Uiso 1 1 calc R . .
N4 N 0.2833(3) 0.53442(12) 0.5090(3) 0.0268(7) Uani 1 1 d . . .
C12 C 0.3574(3) 0.56119(15) 0.4699(4) 0.0270(9) Uani 1 1 d . . .
H12 H 0.3879 0.5482 0.3970 0.032 Uiso 1 1 calc R . .
O2 O 0.2808(2) 0.61440(9) 0.6894(3) 0.0230(6) Uani 1 1 d . . .
C13 C 0.3557(3) 0.63608(14) 0.6311(4) 0.0222(8) Uani 1 1 d . . .
C14 C 0.3994(3) 0.61027(15) 0.5283(4) 0.0252(8) Uani 1 1 d . . .
C15 C 0.4810(3) 0.63308(16) 0.4717(4) 0.0287(9) Uani 1 1 d . . .
H15 H 0.5090 0.6152 0.4033 0.034 Uiso 1 1 calc R . .
C16 C 0.5230(3) 0.68119(16) 0.5119(4) 0.0317(9) Uani 1 1 d . . .
C17 C 0.4782(3) 0.70705(15) 0.6091(4) 0.0309(9) Uani 1 1 d . . .
H17 H 0.5051 0.7403 0.6365 0.037 Uiso 1 1 calc R . .
C18 C 0.3950(3) 0.68618(14) 0.6687(4) 0.0232(8) Uani 1 1 d . . .
C19 C 0.6129(4) 0.70360(19) 0.4482(5) 0.0475(13) Uani 1 1 d . . .
H19A H 0.6140 0.7413 0.4586 0.057 Uiso 1 1 calc R . .
H19B H 0.6019 0.6948 0.3533 0.057 Uiso 1 1 calc R . .
H19C H 0.6813 0.6892 0.4913 0.057 Uiso 1 1 calc R . .
C20 C 0.3480(3) 0.71941(14) 0.7591(4) 0.0256(9) Uani 1 1 d . . .
H20 H 0.3784 0.7528 0.7754 0.031 Uiso 1 1 calc R . .
N5 N 0.2697(3) 0.70782(12) 0.8187(3) 0.0247(7) Uani 1 1 d . . .
C21 C 0.2196(3) 0.74659(14) 0.8947(4) 0.0286(9) Uani 1 1 d . . .
H21A H 0.1552 0.7612 0.8395 0.034 Uiso 1 1 calc R . .
H21B H 0.2704 0.7751 0.9225 0.034 Uiso 1 1 calc R . .
C22 C 0.1893(4) 0.71978(15) 1.0157(4) 0.0291(9) Uani 1 1 d . . .
H22A H 0.2546 0.7115 1.0794 0.035 Uiso 1 1 calc R . .
H22B H 0.1438 0.7428 1.0607 0.035 Uiso 1 1 calc R . .
N6 N 0.1300(3) 0.67131(12) 0.9725(3) 0.0255(7) Uani 1 1 d . . .
H6A H 0.0590 0.6831 0.9413 0.031 Uiso 1 1 d . . .
C23 C 0.1181(3) 0.63697(16) 1.0866(4) 0.0281(9) Uani 1 1 d . . .
H23A H 0.0794 0.6053 1.0520 0.034 Uiso 1 1 calc R . .
H23B H 0.0736 0.6549 1.1444 0.034 Uiso 1 1 calc R . .
C24 C 0.2239(3) 0.62121(16) 1.1710(4) 0.0280(9) Uani 1 1 d . . .
H24A H 0.2544 0.6512 1.2242 0.034 Uiso 1 1 calc R . .
H24B H 0.2105 0.5935 1.2334 0.034 Uiso 1 1 calc R . .
N7 N 0.3014(3) 0.60281(12) 1.0882(3) 0.0238(7) Uani 1 1 d . . .
C25 C 0.3908(3) 0.63017(14) 1.0889(4) 0.0247(8) Uani 1 1 d . . .
O3 O 0.4210(2) 0.67033(10) 1.1531(3) 0.0315(7) Uani 1 1 d . . .
O4 O 0.1553(2) 0.57049(9) 0.8149(3) 0.0223(6) Uani 1 1 d . . .
H4A H 0.0874 0.5629 0.8350 0.027 Uiso 1 1 d . . .
N30 N 0.1877(3) 0.49912(14) 1.0729(4) 0.0324(8) Uani 1 1 d . . .
C30 C 0.1500(3) 0.46277(16) 1.1139(4) 0.0264(9) Uani 1 1 d . . .
S30 S 0.10070(9) 0.41178(4) 1.17713(11) 0.0340(3) Uani 1 1 d . . .
N40 N 0.0520(3) 0.57758(16) 0.4895(4) 0.0426(10) Uani 1 1 d . . .
C40 C 0.0371(4) 0.61676(18) 0.5355(5) 0.0375(11) Uani 1 1 d . . .
S40 S 0.01743(11) 0.67172(4) 0.61211(13) 0.0416(3) Uani 1 1 d . . .
O50 O -0.0477(4) 0.75907(18) 0.3758(5) 0.0804(15) Uani 1 1 d . . .
H50 H -0.0387 0.7332 0.4261 0.096 Uiso 1 1 calc R . .
C51 C -0.1547(5) 0.7595(2) 0.3073(6) 0.0621(16) Uani 1 1 d . . .
H51A H -0.1670 0.7916 0.2543 0.074 Uiso 1 1 calc R . .
H51B H -0.2047 0.7594 0.3730 0.074 Uiso 1 1 calc R . .
C52 C -0.1778(6) 0.7135(3) 0.2164(8) 0.084(2) Uani 1 1 d . . .
H52A H -0.1300 0.7141 0.1494 0.101 Uiso 1 1 calc R . .
H52B H -0.2523 0.7149 0.1720 0.101 Uiso 1 1 calc R . .
H52C H -0.1662 0.6816 0.2686 0.101 Uiso 1 1 calc R . .

loop_
_atom_site_aniso_label
_atom_site_aniso_U_11
_atom_site_aniso_U_22
_atom_site_aniso_U_33
_atom_site_aniso_U_23
_atom_site_aniso_U_13
_atom_site_aniso_U_12
Cu1 0.0277(3) 0.0163(2) 0.0233(3) -0.00031(18) 0.00431(19) 0.00100(18)
Cu2 0.0298(3) 0.0165(2) 0.0220(3) -0.00227(18) 0.00538(19) -0.00156(18)
Cu3 0.0276(3) 0.0160(2) 0.0237(3) -0.00186(18) 0.00464(19) 0.00140(18)
N1 0.0233(17) 0.0190(16) 0.0241(17) 0.0023(13) 0.0022(13) 0.0033(13)
C2 0.028(2) 0.0183(18) 0.024(2) 0.0012(15) -0.0033(16) 0.0054(15)
C3 0.027(2) 0.025(2) 0.039(2) 0.0044(18) -0.0025(18) -0.0008(17)
C4 0.022(2) 0.038(2) 0.044(3) 0.009(2) 0.0058(19) 0.0020(18)
C5 0.028(2) 0.040(2) 0.033(2) 0.0017(19) 0.0054(18) 0.0080(19)
C6 0.029(2) 0.026(2) 0.024(2) 0.0056(16) 0.0021(17) 0.0083(16)
C7 0.035(2) 0.024(2) 0.024(2) 0.0021(16) 0.0004(18) 0.0089(17)
O1 0.0396(18) 0.0335(17) 0.0382(17) -0.0085(14) 0.0094(14) 0.0083(13)
N2 0.0303(19) 0.0179(16) 0.0275(18) -0.0024(13) 0.0009(15) 0.0028(13)
C8 0.045(3) 0.0131(18) 0.029(2) -0.0011(16) 0.0027(19) 0.0042(17)
C9 0.035(2) 0.0191(19) 0.032(2) 0.0002(16) 0.0044(18) -0.0066(16)
N3 0.0293(19) 0.0204(16) 0.0260(18) -0.0001(13) 0.0020(14) -0.0018(13)
C10 0.038(3) 0.023(2) 0.032(2) -0.0086(17) 0.0057(19) -0.0015(17)
C11 0.046(3) 0.026(2) 0.031(2) -0.0106(18) 0.011(2) -0.0082(19)
N4 0.034(2) 0.0223(17) 0.0240(17) -0.0029(14) 0.0046(15) -0.0027(14)
C12 0.033(2) 0.024(2) 0.024(2) -0.0015(16) 0.0062(17) 0.0005(17)
O2 0.0303(15) 0.0156(12) 0.0241(14) -0.0030(10) 0.0072(12) -0.0031(11)
C13 0.024(2) 0.0211(19) 0.0206(19) 0.0043(15) -0.0012(16) 0.0015(15)
C14 0.031(2) 0.0213(19) 0.024(2) 0.0008(16) 0.0047(17) 0.0021(16)
C15 0.030(2) 0.028(2) 0.029(2) 0.0016(17) 0.0068(18) 0.0035(17)
C16 0.034(2) 0.029(2) 0.035(2) 0.0012(18) 0.0117(19) -0.0024(18)
C17 0.036(2) 0.0196(19) 0.036(2) 0.0026(17) 0.0024(19) -0.0045(17)
C18 0.027(2) 0.0169(18) 0.024(2) 0.0016(15) 0.0011(16) 0.0027(15)
C19 0.051(3) 0.037(3) 0.060(3) -0.008(2) 0.026(3) -0.012(2)
C20 0.033(2) 0.0142(18) 0.026(2) 0.0021(15) -0.0047(17) -0.0004(15)
N5 0.033(2) 0.0154(15) 0.0243(17) 0.0007(13) 0.0012(15) 0.0045(13)
C21 0.036(2) 0.0170(19) 0.031(2) -0.0025(16) 0.0019(18) 0.0073(16)
C22 0.040(3) 0.0202(19) 0.025(2) -0.0056(16) 0.0009(18) 0.0076(17)
N6 0.0275(18) 0.0249(17) 0.0238(17) -0.0032(13) 0.0030(14) 0.0061(14)
C23 0.032(2) 0.030(2) 0.024(2) -0.0011(16) 0.0085(17) 0.0035(17)
C24 0.038(2) 0.025(2) 0.021(2) -0.0031(16) 0.0057(18) 0.0043(17)
N7 0.0282(18) 0.0196(16) 0.0231(17) 0.0009(13) 0.0022(14) 0.0045(13)
C25 0.029(2) 0.0172(18) 0.026(2) 0.0029(16) -0.0024(17) 0.0059(16)
O3 0.0373(17) 0.0193(14) 0.0368(17) -0.0055(12) 0.0024(13) 0.0009(12)
O4 0.0285(15) 0.0167(13) 0.0225(13) -0.0009(10) 0.0068(11) -0.0016(11)
N30 0.036(2) 0.0295(19) 0.033(2) 0.0028(16) 0.0085(16) -0.0036(16)
C30 0.026(2) 0.030(2) 0.023(2) -0.0026(17) 0.0037(16) 0.0017(17)
S30 0.0341(6) 0.0286(5) 0.0392(6) 0.0040(5) 0.0050(5) -0.0076(4)
N40 0.035(2) 0.044(2) 0.045(2) -0.0166(19) -0.0056(18) 0.0044(18)
C40 0.027(2) 0.036(3) 0.045(3) 0.009(2) -0.006(2) -0.0040(19)
S40 0.0504(7) 0.0248(6) 0.0489(7) 0.0051(5) 0.0060(6) -0.0026(5)
O50 0.064(3) 0.066(3) 0.100(4) 0.039(3) -0.021(2) -0.027(2)
C51 0.048(3) 0.059(4) 0.076(4) 0.015(3) 0.000(3) -0.016(3)
C52 0.082(5) 0.069(5) 0.096(5) 0.000(4) -0.002(4) -0.007(4)

loop_
_atom_type_symbol
_atom_type_description
_atom_type_scat_dispersion_real
_atom_type_scat_dispersion_imag
_atom_type_scat_source
C C 0.0033 0.0016 'International Tables Vol C Tables 4.2.6.8 and 6.1.1.4'
H H 0.0000 0.0000 'International Tables Vol C Tables 4.2.6.8 and 6.1.1.4'
N N 0.0061 0.0033 'International Tables Vol C Tables 4.2.6.8 and 6.1.1.4'
O O 0.0106 0.0060 'International Tables Vol C Tables 4.2.6.8 and 6.1.1.4'
S S 0.1246 0.1234 'International Tables Vol C Tables 4.2.6.8 and 6.1.1.4'
Cu Cu 0.3201 1.2651 'International Tables Vol C Tables 4.2.6.8 and 6.1.1.4'

loop_
_geom_angle_atom_site_label_1
_geom_angle_atom_site_label_2
_geom_angle_atom_site_label_3
_geom_angle
_geom_angle_site_symmetry_1
_geom_angle_site_symmetry_3
_geom_angle_publ_flag
N1 Cu1 N30 162.32(14) . . y
N1 Cu1 N7 79.75(13) . . y
N30 Cu1 N7 100.76(14) . . y
N1 Cu1 N2 79.82(13) . . y
N30 Cu1 N2 99.14(14) . . y
N7 Cu1 N2 159.51(14) . . y
N1 Cu1 O4 103.77(11) . . y
N30 Cu1 O4 93.87(13) . . y
N7 Cu1 O4 93.05(11) . . y
N2 Cu1 O4 90.40(11) . . y
N4 Cu2 O4 168.53(13) . . y
N4 Cu2 O2 90.65(12) . . y
O4 Cu2 O2 78.15(10) . . y
N4 Cu2 N3 86.44(14) . . y
O4 Cu2 N3 104.40(12) . . y
O2 Cu2 N3 172.93(13) . . y
N4 Cu2 N40 87.13(14) . . y
O4 Cu2 N40 96.58(12) . . y
O2 Cu2 N40 97.05(12) . . y
N3 Cu2 N40 89.24(13) . . y
O4 Cu3 N5 168.12(13) . . y
O4 Cu3 O2 78.49(10) . . y
N5 Cu3 O2 90.41(12) . . y
O4 Cu3 N6 103.96(12) . . y
N5 Cu3 N6 86.77(14) . . y
O2 Cu3 N6 174.88(13) . . y
O4 Cu3 S40 91.36(8) . . y
N5 Cu3 S40 93.07(10) . . y
O2 Cu3 S40 90.88(8) . . y
N6 Cu3 S40 93.55(10) . . y
C2 N1 C6 122.6(4) . . ?
C2 N1 Cu1 118.7(3) . . ?
C6 N1 Cu1 118.6(3) . . ?
N1 C2 C3 119.8(4) . . ?
N1 C2 C25 112.5(3) . . ?
C3 C2 C25 127.7(4) . . ?
C2 C3 C4 119.1(4) . . ?
C3 C4 C5 119.6(4) . . ?
C6 C5 C4 118.9(4) . . ?
N1 C6 C5 119.9(4) . . ?
N1 C6 C7 112.6(4) . . ?
C5 C6 C7 127.5(4) . . ?
O1 C7 N2 129.5(4) . . ?
O1 C7 C6 118.4(4) . . ?
N2 C7 C6 112.1(3) . . ?
C7 N2 C8 118.5(3) . . ?
C7 N2 Cu1 116.7(3) . . ?
C8 N2 Cu1 124.7(3) . . ?
N2 C8 C9 112.6(3) . . ?
N3 C9 C8 112.9(3) . . ?
C9 N3 C10 113.0(3) . . ?
C9 N3 Cu2 116.4(2) . . ?
C10 N3 Cu2 107.1(2) . . ?
N3 C10 C11 107.9(3) . . ?
N4 C11 C10 107.5(3) . . ?
C12 N4 C11 121.2(3) . . ?
C12 N4 Cu2 128.7(3) . . ?
C11 N4 Cu2 110.1(3) . . ?
N4 C12 C14 125.4(4) . . ?
C13 O2 Cu3 130.5(2) . . ?
C13 O2 Cu2 130.2(2) . . ?
Cu3 O2 Cu2 99.23(11) . . ?
O2 C13 C18 120.9(3) . . ?
O2 C13 C14 121.3(3) . . ?
C18 C13 C14 117.8(3) . . ?
C15 C14 C13 120.3(4) . . ?
C15 C14 C12 116.4(4) . . ?
C13 C14 C12 123.1(4) . . ?
C16 C15 C14 122.2(4) . . ?
C17 C16 C15 117.5(4) . . ?
C17 C16 C19 122.7(4) . . ?
C15 C16 C19 119.8(4) . . ?
C16 C17 C18 122.7(4) . . ?
C17 C18 C13 119.4(4) . . ?
C17 C18 C20 117.1(3) . . ?
C13 C18 C20 123.3(4) . . ?
N5 C20 C18 126.0(4) . . ?
C20 N5 C21 121.4(3) . . ?
C20 N5 Cu3 128.0(3) . . ?
C21 N5 Cu3 110.6(3) . . ?
N5 C21 C22 107.5(3) . . ?
N6 C22 C21 109.0(3) . . ?
C23 N6 C22 112.3(3) . . ?
C23 N6 Cu3 117.9(2) . . ?
C22 N6 Cu3 106.2(2) . . ?
N6 C23 C24 114.2(3) . . ?
N7 C24 C23 111.6(3) . . ?
C25 N7 C24 117.8(3) . . ?
C25 N7 Cu1 116.7(3) . . ?
C24 N7 Cu1 125.3(3) . . ?
O3 C25 N7 129.1(4) . . ?
O3 C25 C2 119.1(4) . . ?
N7 C25 C2 111.7(3) . . ?
Cu3 O4 Cu2 101.88(12) . . y
Cu3 O4 Cu1 98.20(11) . . y
Cu2 O4 Cu1 100.32(11) . . y
C30 N30 Cu1 155.7(3) . . ?
N30 C30 S30 177.6(4) . . ?
C40 N40 Cu2 99.5(3) . . ?
N40 C40 S40 176.1(5) . . ?
C40 S40 Cu3 87.85(16) . . ?
O50 C51 C52 111.9(6) . . ?

loop_
_geom_bond_atom_site_label_1
_geom_bond_atom_site_label_2
_geom_bond_distance
_geom_bond_site_symmetry_2
_geom_bond_publ_flag
Cu1 N1 1.931(3) . y
Cu1 N30 1.943(4) . y
Cu1 N7 1.999(3) . y
Cu1 N2 2.012(3) . y
Cu1 O4 2.395(3) . y
Cu2 N4 1.922(3) . y
Cu2 O4 1.939(3) . y
Cu2 O2 1.972(3) . y
Cu2 N3 2.012(3) . y
Cu2 N40 2.541(4) . y
Cu3 O4 1.928(2) . y
Cu3 N5 1.928(3) . y
Cu3 O2 1.969(3) . y
Cu3 N6 2.013(3) . y
Cu3 S40 3.0064(14) . y
N1 C2 1.336(5) . ?
N1 C6 1.340(5) . ?
C2 C3 1.376(6) . ?
C2 C25 1.510(6) . ?
C3 C4 1.383(6) . ?
C4 C5 1.396(6) . ?
C5 C6 1.369(6) . ?
C6 C7 1.514(6) . ?
C7 O1 1.250(5) . ?
C7 N2 1.327(5) . ?
N2 C8 1.460(5) . ?
C8 C9 1.527(6) . ?
C9 N3 1.484(5) . ?
N3 C10 1.494(5) . ?
C10 C11 1.514(6) . ?
C11 N4 1.467(5) . ?
N4 C12 1.279(5) . ?
C12 C14 1.466(5) . ?
O2 C13 1.319(5) . ?
C13 C18 1.419(5) . ?
C13 C14 1.424(5) . ?
C14 C15 1.390(6) . ?
C15 C16 1.390(6) . ?
C16 C17 1.386(6) . ?
C16 C19 1.511(6) . ?
C17 C18 1.403(6) . ?
C18 C20 1.453(5) . ?
C20 N5 1.275(5) . ?
N5 C21 1.470(5) . ?
C21 C22 1.513(6) . ?
C22 N6 1.492(5) . ?
N6 C23 1.489(5) . ?
C23 C24 1.528(6) . ?
C24 N7 1.468(5) . ?
N7 C25 1.333(5) . ?
C25 O3 1.254(5) . ?
N30 C30 1.161(5) . ?
C30 S30 1.633(4) . ?
N40 C40 1.144(6) . ?
C40 S40 1.659(5) . ?
O50 C51 1.421(7) . ?
C51 C52 1.508(9) . ?

loop_
_geom_torsion_atom_site_label_1
_geom_torsion_atom_site_label_2
_geom_torsion_atom_site_label_3
_geom_torsion_atom_site_label_4
_geom_torsion
_geom_torsion_site_symmetry_1
_geom_torsion_site_symmetry_2
_geom_torsion_site_symmetry_3
_geom_torsion_site_symmetry_4
_geom_torsion_publ_flag
N30 Cu1 N1 C2 -92.3(5) . . . . ?
N7 Cu1 N1 C2 1.0(3) . . . . ?
N2 Cu1 N1 C2 179.6(3) . . . . ?
O4 Cu1 N1 C2 91.7(3) . . . . ?
N30 Cu1 N1 C6 91.2(5) . . . . ?
N7 Cu1 N1 C6 -175.6(3) . . . . ?
N2 Cu1 N1 C6 3.0(3) . . . . ?
O4 Cu1 N1 C6 -84.9(3) . . . . ?
C6 N1 C2 C3 1.3(6) . . . . ?
Cu1 N1 C2 C3 -175.1(3) . . . . ?
C6 N1 C2 C25 179.6(3) . . . . ?
Cu1 N1 C2 C25 3.1(4) . . . . ?
N1 C2 C3 C4 -0.5(6) . . . . ?
C25 C2 C3 C4 -178.4(4) . . . . ?
C2 C3 C4 C5 -1.1(6) . . . . ?
C3 C4 C5 C6 1.8(6) . . . . ?
C2 N1 C6 C5 -0.5(6) . . . . ?
Cu1 N1 C6 C5 175.9(3) . . . . ?
C2 N1 C6 C7 178.5(3) . . . . ?
Cu1 N1 C6 C7 -5.0(4) . . . . ?
C4 C5 C6 N1 -1.1(6) . . . . ?
C4 C5 C6 C7 -180.0(4) . . . . ?
N1 C6 C7 O1 -175.5(3) . . . . ?
C5 C6 C7 O1 3.4(6) . . . . ?
N1 C6 C7 N2 4.7(5) . . . . ?
C5 C6 C7 N2 -176.3(4) . . . . ?
O1 C7 N2 C8 2.0(6) . . . . ?
C6 C7 N2 C8 -178.3(3) . . . . ?
O1 C7 N2 Cu1 177.8(3) . . . . ?
C6 C7 N2 Cu1 -2.5(4) . . . . ?
N1 Cu1 N2 C7 0.0(3) . . . . ?
N30 Cu1 N2 C7 -162.1(3) . . . . ?
N7 Cu1 N2 C7 4.1(6) . . . . ?
O4 Cu1 N2 C7 103.9(3) . . . . ?
N1 Cu1 N2 C8 175.5(3) . . . . ?
N30 Cu1 N2 C8 13.4(3) . . . . ?
N7 Cu1 N2 C8 179.6(3) . . . . ?
O4 Cu1 N2 C8 -80.5(3) . . . . ?
C7 N2 C8 C9 -116.2(4) . . . . ?
Cu1 N2 C8 C9 68.3(4) . . . . ?
N2 C8 C9 N3 52.7(5) . . . . ?
C8 C9 N3 C10 60.5(4) . . . . ?
C8 C9 N3 Cu2 -64.0(4) . . . . ?
N4 Cu2 N3 C9 138.8(3) . . . . ?
O4 Cu2 N3 C9 -37.4(3) . . . . ?
O2 Cu2 N3 C9 73.0(11) . . . . ?
N40 Cu2 N3 C9 -134.0(3) . . . . ?
N4 Cu2 N3 C10 11.4(3) . . . . ?
O4 Cu2 N3 C10 -164.8(2) . . . . ?
O2 Cu2 N3 C10 -54.5(11) . . . . ?
N40 Cu2 N3 C10 98.6(3) . . . . ?
C9 N3 C10 C11 -165.2(3) . . . . ?
Cu2 N3 C10 C11 -35.8(4) . . . . ?
N3 C10 C11 N4 50.1(5) . . . . ?
C10 C11 N4 C12 142.3(4) . . . . ?
C10 C11 N4 Cu2 -40.4(4) . . . . ?
O4 Cu2 N4 C12 -5.3(9) . . . . ?
O2 Cu2 N4 C12 6.9(4) . . . . ?
N3 Cu2 N4 C12 -166.6(4) . . . . ?
N40 Cu2 N4 C12 103.9(4) . . . . ?
O4 Cu2 N4 C11 177.7(6) . . . . ?
O2 Cu2 N4 C11 -170.1(3) . . . . ?
N3 Cu2 N4 C11 16.4(3) . . . . ?
N40 Cu2 N4 C11 -73.0(3) . . . . ?
C11 N4 C12 C14 173.2(4) . . . . ?
Cu2 N4 C12 C14 -3.5(6) . . . . ?
O4 Cu3 O2 C13 -172.6(3) . . . . ?
N5 Cu3 O2 C13 3.1(3) . . . . ?
N6 Cu3 O2 C13 -53.6(15) . . . . ?
S40 Cu3 O2 C13 96.2(3) . . . . ?
O4 Cu3 O2 Cu2 11.28(11) . . . . ?
N5 Cu3 O2 Cu2 -173.00(13) . . . . ?
N6 Cu3 O2 Cu2 130.3(13) . . . . ?
S40 Cu3 O2 Cu2 -79.93(9) . . . . ?
N4 Cu2 O2 C13 -4.9(3) . . . . ?
O4 Cu2 O2 C13 172.7(3) . . . . ?
N3 Cu2 O2 C13 60.7(11) . . . . ?
N40 Cu2 O2 C13 -92.1(3) . . . . ?
N4 Cu2 O2 Cu3 171.25(13) . . . . ?
O4 Cu2 O2 Cu3 -11.23(11) . . . . ?
N3 Cu2 O2 Cu3 -123.1(10) . . . . ?
N40 Cu2 O2 Cu3 84.05(13) . . . . ?
Cu3 O2 C13 C18 4.0(5) . . . . ?
Cu2 O2 C13 C18 178.9(3) . . . . ?
Cu3 O2 C13 C14 -175.8(3) . . . . ?
Cu2 O2 C13 C14 -0.8(5) . . . . ?
O2 C13 C14 C15 -177.6(4) . . . . ?
C18 C13 C14 C15 2.6(6) . . . . ?
O2 C13 C14 C12 6.9(6) . . . . ?
C18 C13 C14 C12 -172.8(4) . . . . ?
N4 C12 C14 C15 179.4(4) . . . . ?
N4 C12 C14 C13 -4.9(7) . . . . ?
C13 C14 C15 C16 0.0(6) . . . . ?
C12 C14 C15 C16 175.7(4) . . . . ?
C14 C15 C16 C17 -1.9(6) . . . . ?
C14 C15 C16 C19 179.0(4) . . . . ?
C15 C16 C17 C18 1.2(7) . . . . ?
C19 C16 C17 C18 -179.7(4) . . . . ?
C16 C17 C18 C13 1.4(6) . . . . ?
C16 C17 C18 C20 -173.8(4) . . . . ?
O2 C13 C18 C17 177.0(4) . . . . ?
C14 C13 C18 C17 -3.3(5) . . . . ?
O2 C13 C18 C20 -8.1(6) . . . . ?
C14 C13 C18 C20 171.7(3) . . . . ?
C17 C18 C20 N5 177.5(4) . . . . ?
C13 C18 C20 N5 2.4(6) . . . . ?
C18 C20 N5 C21 -172.1(4) . . . . ?
C18 C20 N5 Cu3 7.4(6) . . . . ?
O4 Cu3 N5 C20 12.2(8) . . . . ?
O2 Cu3 N5 C20 -8.7(4) . . . . ?
N6 Cu3 N5 C20 167.0(4) . . . . ?
S40 Cu3 N5 C20 -99.6(3) . . . . ?
O4 Cu3 N5 C21 -168.3(5) . . . . ?
O2 Cu3 N5 C21 170.9(3) . . . . ?
N6 Cu3 N5 C21 -13.4(3) . . . . ?
S40 Cu3 N5 C21 80.0(2) . . . . ?
C20 N5 C21 C22 -143.3(4) . . . . ?
Cu3 N5 C21 C22 37.1(4) . . . . ?
N5 C21 C22 N6 -49.3(4) . . . . ?
C21 C22 N6 C23 167.5(3) . . . . ?
C21 C22 N6 Cu3 37.3(4) . . . . ?
O4 Cu3 N6 C23 34.3(3) . . . . ?
N5 Cu3 N6 C23 -140.6(3) . . . . ?
O2 Cu3 N6 C23 -83.8(14) . . . . ?
S40 Cu3 N6 C23 126.5(3) . . . . ?
O4 Cu3 N6 C22 161.2(2) . . . . ?
N5 Cu3 N6 C22 -13.6(2) . . . . ?
O2 Cu3 N6 C22 43.2(15) . . . . ?
S40 Cu3 N6 C22 -106.5(2) . . . . ?
C22 N6 C23 C24 -57.5(4) . . . . ?
Cu3 N6 C23 C24 66.5(4) . . . . ?
N6 C23 C24 N7 -48.3(5) . . . . ?
C23 C24 N7 C25 115.7(4) . . . . ?
C23 C24 N7 Cu1 -69.5(4) . . . . ?
N1 Cu1 N7 C25 -5.7(3) . . . . ?
N30 Cu1 N7 C25 156.3(3) . . . . ?
N2 Cu1 N7 C25 -9.8(5) . . . . ?
O4 Cu1 N7 C25 -109.1(3) . . . . ?
N1 Cu1 N7 C24 179.5(3) . . . . ?
N30 Cu1 N7 C24 -18.4(3) . . . . ?
N2 Cu1 N7 C24 175.4(3) . . . . ?
O4 Cu1 N7 C24 76.1(3) . . . . ?
C24 N7 C25 O3 1.1(6) . . . . ?
Cu1 N7 C25 O3 -174.1(3) . . . . ?
C24 N7 C25 C2 -176.2(3) . . . . ?
Cu1 N7 C25 C2 8.6(4) . . . . ?
N1 C2 C25 O3 174.9(3) . . . . ?
C3 C2 C25 O3 -7.1(6) . . . . ?
N1 C2 C25 N7 -7.5(5) . . . . ?
C3 C2 C25 N7 170.5(4) . . . . ?
N5 Cu3 O4 Cu2 -32.9(7) . . . . ?
O2 Cu3 O4 Cu2 -11.58(11) . . . . ?
N6 Cu3 O4 Cu2 173.04(12) . . . . ?
S40 Cu3 O4 Cu2 79.04(10) . . . . ?
N5 Cu3 O4 Cu1 69.6(6) . . . . ?
O2 Cu3 O4 Cu1 90.85(11) . . . . ?
N6 Cu3 O4 Cu1 -84.53(12) . . . . ?
S40 Cu3 O4 Cu1 -178.53(7) . . . . ?
N4 Cu2 O4 Cu3 24.1(7) . . . . ?
O2 Cu2 O4 Cu3 11.57(11) . . . . ?
N3 Cu2 O4 Cu3 -175.19(12) . . . . ?
N40 Cu2 O4 Cu3 -84.28(14) . . . . ?
N4 Cu2 O4 Cu1 -76.6(7) . . . . ?
O2 Cu2 O4 Cu1 -89.17(11) . . . . ?
N3 Cu2 O4 Cu1 84.06(13) . . . . ?
N40 Cu2 O4 Cu1 174.97(12) . . . . ?
N1 Cu1 O4 Cu3 -49.46(14) . . . . ?
N30 Cu1 O4 Cu3 131.74(13) . . . . ?
N7 Cu1 O4 Cu3 30.73(13) . . . . ?
N2 Cu1 O4 Cu3 -129.07(13) . . . . ?
N1 Cu1 O4 Cu2 54.29(13) . . . . ?
N30 Cu1 O4 Cu2 -124.51(14) . . . . ?
N7 Cu1 O4 Cu2 134.48(12) . . . . ?
N2 Cu1 O4 Cu2 -25.32(13) . . . . ?
N1 Cu1 N30 C30 -55.7(11) . . . . ?
N7 Cu1 N30 C30 -145.7(8) . . . . ?
N2 Cu1 N30 C30 29.4(9) . . . . ?
O4 Cu1 N30 C30 120.4(8) . . . . ?
Cu1 N30 C30 S30 82(9) . . . . ?
N4 Cu2 N40 C40 -128.1(4) . . . . ?
O4 Cu2 N40 C40 41.0(4) . . . . ?
O2 Cu2 N40 C40 -37.8(4) . . . . ?
N3 Cu2 N40 C40 145.4(4) . . . . ?
Cu2 N40 C40 S40 -37(7) . . . . ?
N40 C40 S40 Cu3 36(6) . . . . ?
O4 Cu3 S40 C40 -38.78(18) . . . . ?
N5 Cu3 S40 C40 130.19(19) . . . . ?
O2 Cu3 S40 C40 39.73(18) . . . . ?
N6 Cu3 S40 C40 -142.86(19) . . . . ?
